data_7241344
loop_
_publ_author_name
'Woollam, Grahame R.'
'Das, Partha P.'
'Mugnaioli, Enrico'
'Andrusenko, Iryna'
'Galanis, Athanassios S.'
'van de Streek, Jacco'
'Nicolopoulos, Stavros'
'Gemmi, Mauro'
'Wagner, Trixie'

_publ_section_title
;
 Structural Analysis of Metastable Pharmaceutical Loratadine Form II, by
 3D Electron Diffraction and DFT+D Energy Minimisation
;
_journal_name_full CrystEngComm
_journal_paper_doi 10.1039/D0CE01216E
_journal_year 2020
_chemical_formula_sum 'C22 H23 Cl N2 O2'
_chemical_formula_weight 382.89
_chemical_name_common Claritin
_chemical_name_systematic Loratadine
_space_group_crystal_system monoclinic
_space_group_IT_number 15
_space_group_name_Hall '-C 2yc'
_space_group_name_H-M_alt 'C 1 2/c 1'
_atom_sites_solution_hydrogens geom
_atom_type_scat_source 'Doyle & Turner (1968)'
_audit_creation_method SHELXL-2018/3
_audit_update_record
;
2020-09-28 deposited with the CCDC.	2020-10-02 downloaded from the CCDC.
;
_cell_angle_alpha 90
_cell_angle_beta 118.2(5)
_cell_angle_gamma 90
_cell_formula_units_Z 8
_cell_length_a 35.4(7)
_cell_length_b 5.28(11)
_cell_length_c 22.6(5)
_cell_measurement_temperature 293(2)
_cell_volume 3723(14)
_computing_structure_refinement 'SHELXL-2018/3 (Sheldrick, 2018)'
_computing_structure_solution 'SIR2014 (Burla et al. 2015)'
_diffrn_ambient_temperature 293(2)
_diffrn_detector 'single-electron detector MEDIPIX'
_diffrn_detector_type 'ASI Timepix'
_diffrn_measured_fraction_theta_full 0.862
_diffrn_measured_fraction_theta_max 0.862
_diffrn_measurement_device 'transmission electron microscope'
_diffrn_measurement_device_type 'Zeiss Libra 120'
_diffrn_measurement_method 'stepwise energy-filtered and precession-assisted 3D electron diffraction'
_diffrn_radiation_probe electron
_diffrn_radiation_type electron
_diffrn_radiation_wavelength 0.0335
_diffrn_reflns_av_R_equivalents 0.2497
_diffrn_reflns_av_unetI/netI 0.1862
_diffrn_reflns_Laue_measured_fraction_full 0.862
_diffrn_reflns_Laue_measured_fraction_max 0.862
_diffrn_reflns_limit_h_max 25
_diffrn_reflns_limit_h_min -25
_diffrn_reflns_limit_k_max 4
_diffrn_reflns_limit_k_min -4
_diffrn_reflns_limit_l_max 20
_diffrn_reflns_limit_l_min -20
_diffrn_reflns_number 3350
_diffrn_reflns_point_group_measured_fraction_full 0.862
_diffrn_reflns_point_group_measured_fraction_max 0.862
_diffrn_reflns_theta_full 0.887
_diffrn_reflns_theta_max 0.887
_diffrn_reflns_theta_min 0.062
_diffrn_source '120 kV electron microscope'
_diffrn_source_type 'LaB6 gun'
_exptl_absorpt_coefficient_mu 0.000
_exptl_crystal_density_diffrn 1.368
_exptl_crystal_description nanocrystal
_exptl_crystal_F_000 627
_exptl_crystal_recrystallization_method 'Re-crystallisation from solvent: Toluene/TBME'
_refine_diff_density_max 0.657
_refine_diff_density_min -0.382
_refine_diff_density_rms 0.134
_refine_ls_extinction_method none
_refine_ls_goodness_of_fit_ref 3.488
_refine_ls_hydrogen_treatment constr
_refine_ls_matrix_type full
_refine_ls_number_parameters 85
_refine_ls_number_reflns 1320
_refine_ls_number_restraints 59
_refine_ls_restrained_S_all 3.424
_refine_ls_R_factor_all 0.5758
_refine_ls_R_factor_gt 0.5807
_refine_ls_shift/su_max 2.158
_refine_ls_shift/su_mean 0.118
_refine_ls_structure_factor_coef Fsqd
_refine_ls_weighting_details 'w=1/[\s^2^(Fo^2^)+(0.1000P)^2^] where P=(Fo^2^+2Fc^2^)/3'
_refine_ls_weighting_scheme calc
_refine_ls_wR_factor_gt 0.8072
_refine_ls_wR_factor_ref 0.8195
_reflns_Friedel_coverage 0.000
_reflns_number_gt 1112
_reflns_number_total 1320
_reflns_threshold_expression 'I > 2\s(I)'
_cod_data_source_file d0ce01216e2.cif
_cod_data_source_block shelx
_cod_original_cell_volume 3717(131)
_cod_original_sg_symbol_H-M 'C 2/c'
_cod_database_code 7241344
_shelx_shelxl_version_number 2018/3
_shelx_space_group_comment
;
The symmetry employed for this shelxl refinement is uniquely defined
by the following loop, which should always be used as a source of
symmetry information in preference to the above space-group names.
They are only intended as comments.
;

loop_
_space_group_symop_operation_xyz
'x, y, z'
'-x, y, -z+1/2'
'x+1/2, y+1/2, z'
'-x+1/2, y+1/2, -z+1/2'
'-x, -y, -z'
'x, -y, z-1/2'
'-x+1/2, -y+1/2, -z'
'x+1/2, -y+1/2, z-1/2'

loop_
_atom_site_label
_atom_site_type_symbol
_atom_site_fract_x
_atom_site_fract_y
_atom_site_fract_z
_atom_site_U_iso_or_equiv
_atom_site_adp_type
_atom_site_occupancy
_atom_site_site_symmetry_order
_atom_site_calc_flag
_atom_site_refinement_flags_posn
_atom_site_refinement_flags_adp
_atom_site_refinement_flags_occupancy
_atom_site_disorder_assembly
_atom_site_disorder_group
Cl1 Cl 0.7001(9) 0.724(5) 0.0074(13) 0.071(13) Uiso 1 1 d D . . . .
C2 C 0.6765(7) 0.664(4) 0.0577(9) 0.006(14) Uiso 1 1 d DG . . . .
C3 C 0.6932(8) 0.477(5) 0.1068(10) 0.30(10) Uiso 1 1 d DG . . . .
H3 H 0.717012 0.384533 0.112645 0.355 Uiso 1 1 calc R U . . .
C4 C 0.6741(8) 0.429(5) 0.1473(10) 0.006(14) Uiso 1 1 d DG . . . .
C5 C 0.6385(7) 0.567(4) 0.1386(9) 0.027(16) Uiso 1 1 d DG . . . .
C6 C 0.6218(7) 0.754(5) 0.0894(13) 0.22(7) Uiso 1 1 d DG . . . .
H6 H 0.597990 0.846443 0.083605 0.267 Uiso 1 1 calc R U . . .
C7 C 0.6409(8) 0.802(5) 0.0490(13) 0.13(4) Uiso 1 1 d DG . . . .
H7 H 0.629718 0.927316 0.016090 0.157 Uiso 1 1 calc R U . . .
C8 C 0.6163(7) 0.521(3) 0.1819(8) -0.001(13) Uiso 1 1 d D . . . .
C9 C 0.6464(6) 0.612(4) 0.2541(9) 2(2) Uiso 1 1 d DG . . . .
N10 N 0.6333(8) 0.821(5) 0.2772(12) 2(3) Uiso 1 1 d DG . . . .
C11 C 0.6590(11) 0.913(6) 0.3418(13) 0.14(4) Uiso 1 1 d G . . . .
H11 H 0.650246 1.052262 0.357340 0.170 Uiso 1 1 calc R U . . .
C12 C 0.6978(9) 0.795(5) 0.3833(10) -0.001(13) Uiso 1 1 d G . . . .
H12 H 0.714998 0.856202 0.426555 -0.001 Uiso 1 1 calc R U . . .
C13 C 0.7109(7) 0.586(5) 0.3602(9) -0.001(13) Uiso 1 1 d DG . . . .
H13 H 0.736846 0.507701 0.387906 -0.001 Uiso 1 1 calc R U . . .
C14 C 0.6852(7) 0.495(4) 0.2955(9) -0.001(13) Uiso 1 1 d DG . . . .
C15 C 0.5807(8) 0.428(5) 0.1629(10) 0.6(3) Uiso 1 1 d D . . . .
C16 C 0.5605(13) 0.388(7) 0.2104(19) 2(2) Uiso 1 1 d D . . . .
H16A H 0.537785 0.510525 0.199716 2.400 Uiso 1 1 calc R U . . .
H16B H 0.582094 0.414014 0.256694 2.400 Uiso 1 1 calc R U . . .
C17 C 0.5421(14) 0.118(8) 0.2021(14) 0.036(18) Uiso 1 1 d D . . . .
H17A H 0.564664 -0.006276 0.212979 0.043 Uiso 1 1 calc R U . . .
H17B H 0.530002 0.092482 0.232323 0.043 Uiso 1 1 calc R U . . .
N18 N 0.5098(13) 0.087(13) 0.1343(15) 0.07(2) Uiso 1 1 d D . . . .
C19 C 0.5235(13) 0.103(7) 0.0854(18) 0.003(13) Uiso 1 1 d D . . . .
H19A H 0.498429 0.102921 0.041386 0.004 Uiso 1 1 calc R U . . .
H19B H 0.539986 -0.047867 0.088407 0.004 Uiso 1 1 calc R U . . .
C20 C 0.5508(10) 0.337(6) 0.0911(11) -0.001(13) Uiso 1 1 d D . . . .
H20A H 0.568026 0.299505 0.069193 -0.001 Uiso 1 1 calc R U . . .
H20B H 0.531700 0.475102 0.066574 -0.001 Uiso 1 1 calc R U . . .
C21 C 0.4714(12) -0.036(7) 0.1206(19) 0.10(3) Uiso 1 1 d D . . . .
O22 O 0.4489(14) -0.125(11) 0.0647(19) 0.054(19) Uiso 1 1 d D . . . .
O23 O 0.458(3) -0.060(18) 0.170(3) 2(3) Uiso 1 1 d D . . . .
C24 C 0.4239(13) -0.238(7) 0.1586(19) -0.001(12) Uiso 1 1 d D . . . .
H24A H 0.397875 -0.140576 0.145226 -0.001 Uiso 1 1 calc R U . . .
H24B H 0.430820 -0.316166 0.201408 -0.001 Uiso 1 1 calc R U . . .
C25 C 0.4132(15) -0.454(8) 0.1065(19) -0.001(13) Uiso 1 1 d D . . . .
H25A H 0.390065 -0.553724 0.104926 -0.002 Uiso 1 1 calc R U . . .
H25B H 0.404817 -0.382051 0.062975 -0.002 Uiso 1 1 calc R U . . .
H25C H 0.437954 -0.558671 0.119487 -0.002 Uiso 1 1 calc R U . . .
C26 C 0.7017(15) 0.262(7) 0.2732(16) 0.06(2) Uiso 1 1 d D . . . .
H26A H 0.690431 0.114420 0.284889 0.076 Uiso 1 1 calc R U . . .
H26B H 0.732547 0.258664 0.301587 0.076 Uiso 1 1 calc R U . . .
C27 C 0.6938(18) 0.220(7) 0.2008(16) 0.14(4) Uiso 1 1 d D . . . .
H27A H 0.675561 0.072533 0.183580 0.171 Uiso 1 1 calc R U . . .
H27B H 0.721203 0.175785 0.203516 0.171 Uiso 1 1 calc R U . . .

loop_
_geom_angle_atom_site_label_1
_geom_angle_atom_site_label_2
_geom_angle_atom_site_label_3
_geom_angle
_geom_angle_site_symmetry_1
_geom_angle_site_symmetry_3
_geom_angle_publ_flag
C3 C2 C7 120.0 . . ?
C3 C2 Cl1 120.0(11) . . ?
C7 C2 Cl1 120.0(10) . . ?
C2 C3 C4 120.0 . . ?
C5 C4 C3 120.0 . . ?
C5 C4 C27 122.2(17) . . ?
C3 C4 C27 117.8(19) . . ?
C4 C5 C6 120.0 . . ?
C4 C5 C8 122.1(15) . . ?
C6 C5 C8 117.9(16) . . ?
C7 C6 C5 120.0 . . ?
C6 C7 C2 120.0 . . ?
C15 C8 C9 125.2(10) . . ?
C15 C8 C5 126.2(13) . . ?
C9 C8 C5 108.5(18) . . ?
N10 C9 C14 120.0 . . ?
N10 C9 C8 117.3(13) . . ?
C14 C9 C8 122.7(13) . . ?
C11 N10 C9 120.0 . . ?
C12 C11 N10 120.0 . . ?
C11 C12 C13 120.0 . . ?
C12 C13 C14 120.0 . . ?
C13 C14 C9 120.0 . . ?
C13 C14 C26 117.2(17) . . ?
C9 C14 C26 122.8(17) . . ?
C8 C15 C20 125.3(16) . . ?
C8 C15 C16 123.0(19) . . ?
C20 C15 C16 112(3) . . ?
C15 C16 C17 110(2) . . ?
N18 C17 C16 108(3) . . ?
C21 N18 C19 120.9(19) . . ?
C21 N18 C17 120(2) . . ?
C19 N18 C17 116(3) . . ?
N18 C19 C20 115(3) . . ?
C15 C20 C19 116(2) . . ?
O22 C21 N18 119.8(19) . . ?
O22 C21 O23 119(2) . . ?
N18 C21 O23 121.5(19) . . ?
C21 O23 C24 118.5(19) . . ?
O23 C24 C25 120(2) . . ?
C14 C26 C27 124(3) . . ?
C26 C27 C4 121(3) . . ?

loop_
_geom_bond_atom_site_label_1
_geom_bond_atom_site_label_2
_geom_bond_distance
_geom_bond_site_symmetry_2
_geom_bond_publ_flag
Cl1 C2 1.73(3) . ?
C2 C3 1.3900 . ?
C2 C7 1.3900 . ?
C3 C4 1.3900 . ?
C4 C5 1.3900 . ?
C4 C27 1.54(3) . ?
C5 C6 1.3900 . ?
C5 C8 1.53(2) . ?
C6 C7 1.3900 . ?
C8 C15 1.23(3) . ?
C8 C9 1.54(3) . ?
C9 N10 1.3900 . ?
C9 C14 1.3900 . ?
N10 C11 1.3900 . ?
C11 C12 1.3900 . ?
C12 C13 1.3900 . ?
C13 C14 1.3900 . ?
C14 C26 1.54(3) . ?
C15 C20 1.53(3) . ?
C15 C16 1.56(3) . ?
C16 C17 1.54(3) . ?
C17 N18 1.42(3) . ?
N18 C21 1.40(3) . ?
N18 C19 1.40(3) . ?
C19 C20 1.54(3) . ?
C21 O22 1.22(3) . ?
C21 O23 1.42(3) . ?
O23 C24 1.45(3) . ?
C24 C25 1.55(3) . ?
C26 C27 1.54(4) . ?
